data_4114172
loop_
_publ_author_name
'Sergey V. Lindeman'
'J\"urgen Hecht'
'Jay K. Kochi'

_publ_section_title
;
 The Charge-Transfer Motif in Crystal Engineering. Self-Assembly of
 Acentric (Diamondoid) Networks from Halide Salts and Carbon Tetrabromide
 as Electron-Donor/Acceptor Synthons
;
_journal_name_full 'Journal of the American Chemical Society'
_journal_page_first 11597
_journal_page_last 11606
_journal_paper_doi 10.1021/ja030299w
_journal_volume 125
_journal_year 2003
_chemical_formula_sum 'C10 H17 Br5 N2'
_chemical_formula_weight 564.81
_chemical_name_systematic
; 
 (1-Aza-8-azoniabicyclo(5.4.0)undec-7-ene bromide)/(carbon tetrabromide) 
 molecular complex 1:1  
;
_space_group_IT_number 14
_symmetry_cell_setting monoclinic
_symmetry_space_group_name_Hall '-P 2ybc'
_symmetry_space_group_name_H-M 'P 1 21/c 1'
_atom_sites_solution_hydrogens geom
_atom_sites_solution_primary direct
_atom_sites_solution_secondary difmap
_audit_creation_method SHELXL
_cell_angle_alpha 90.00
_cell_angle_beta 101.4810(10)
_cell_angle_gamma 90.00
_cell_formula_units_Z 4
_cell_length_a 7.67950(10)
_cell_length_b 12.93590(10)
_cell_length_c 16.53490(10)
_cell_measurement_temperature 123(2)
_cell_volume 1609.73(3)
_computing_cell_refinement 'SAINT V4.050 (Siemens, 1989-95)'
_computing_data_collection 'SMART V4.050 (Siemens, 1989-95)'
_computing_data_reduction 'SAINT & SADABS (Sheldrick, 1996)'
_computing_molecular_graphics 'XP V5.06 (Siemens, 1996)'
_computing_publication_material 'SHELXL-93 & XCIF V5.05 (Siemens, 1996)'
_computing_structure_refinement 'SHELXL-93 (Sheldrick, 1993)'
_computing_structure_solution 'SHELXS-86 (Sheldrick, 1990)'
_diffrn_ambient_temperature 123(2)
_diffrn_measurement_device 'Siemens SMART'
_diffrn_measurement_method
;
 \w-scan, frame range 0.3 deg, hemisphere
;
_diffrn_radiation_monochromator graphite
_diffrn_radiation_source 'normal-focus sealed tube'
_diffrn_radiation_type MoK\a
_diffrn_radiation_wavelength 0.71073
_diffrn_reflns_av_R_equivalents 0.0269
_diffrn_reflns_av_sigmaI/netI 0.0438
_diffrn_reflns_limit_h_max 11
_diffrn_reflns_limit_h_min -12
_diffrn_reflns_limit_k_max 21
_diffrn_reflns_limit_k_min 0
_diffrn_reflns_limit_l_max 26
_diffrn_reflns_limit_l_min 0
_diffrn_reflns_number 11372
_diffrn_reflns_theta_max 36.12
_diffrn_reflns_theta_min 2.01
_exptl_absorpt_coefficient_mu 12.465
_exptl_absorpt_correction_T_max 0.221
_exptl_absorpt_correction_T_min 0.127
_exptl_absorpt_correction_type 'empirical (SADABS procedure)'
_exptl_crystal_density_diffrn 2.331
_exptl_crystal_F_000 1064
_exptl_crystal_size_max 0.30
_exptl_crystal_size_mid 0.20
_exptl_crystal_size_min 0.10
_refine_diff_density_max 1.111
_refine_diff_density_min -1.110
_refine_diff_density_rms 0.170
_refine_ls_extinction_method none
_refine_ls_goodness_of_fit_all 1.046
_refine_ls_goodness_of_fit_obs 1.064
_refine_ls_hydrogen_treatment
;
riding model with U~iso~=1.2U~eq/iso~ of an adjacent atom
;
_refine_ls_matrix_type full
_refine_ls_number_parameters 158
_refine_ls_number_reflns 6050
_refine_ls_number_restraints 0
_refine_ls_restrained_S_all 1.046
_refine_ls_restrained_S_obs 1.064
_refine_ls_R_factor_all 0.0486
_refine_ls_R_factor_obs 0.0322
_refine_ls_shift/esd_max 0.001
_refine_ls_shift/esd_mean 0.000
_refine_ls_structure_factor_coef Fsqd
_refine_ls_weighting_details 'w=1/[\s^2^(Fo^2^)+(0.0304P)^2^+0.2095P] where P=(Fo^2^+2Fc^2^)/3'
_refine_ls_weighting_scheme calc
_refine_ls_wR_factor_all 0.0717
_refine_ls_wR_factor_obs 0.0652
_reflns_number_observed 4874
_reflns_number_total 6050
_reflns_observed_criterion >2sigma(I)
_cod_data_source_file ja030299w_8.cif
_cod_data_source_block juernsx
_cod_depositor_comments
;
The following automatic conversions were performed:

'_refine_ls_weighting_scheme' value 'calc
w=1/[\s^2^(Fo^2^)+(0.0304P)^2^+0.2095P] where P=(Fo^2^+2Fc^2^)/3' was
changed to 'calc'. New tag '_refine_ls_weighting_details' was
created. The value of the new tag was set to
'w=1/[\s^2^(Fo^2^)+(0.0304P)^2^+0.2095P] where P=(Fo^2^+2Fc^2^)/3'.

Automatic conversion script
Id: cif_fix_values 3143 2015-03-26 13:38:13Z robertas 
;
_cod_database_code 4114172

loop_
_symmetry_equiv_pos_as_xyz
'x, y, z'
'-x, y+1/2, -z+1/2'
'-x, -y, -z'
'x, -y-1/2, z-1/2'

loop_
_atom_site_aniso_label
_atom_site_aniso_U_11
_atom_site_aniso_U_22
_atom_site_aniso_U_33
_atom_site_aniso_U_23
_atom_site_aniso_U_13
_atom_site_aniso_U_12
C1 0.0117(15) 0.0119(9) 0.0131(10) 0.0003(8) 0.0030(10) 0.0000(8)
Br1 0.0127(2) 0.01650(11) 0.02638(14) 0.00297(9) 0.00705(12) 0.00486(9)
Br2 0.0236(2) 0.01394(11) 0.01169(11) -0.00201(8) 0.00614(11) -0.00364(9)
Br3 0.0107(2) 0.01398(10) 0.01079(10) -0.00111(8) 0.00288(10) -0.00235(8)
Br4 0.0122(2) 0.00961(9) 0.01732(11) -0.00125(8) 0.00394(10) -0.00058(8)
Br5 0.0158(2) 0.01279(10) 0.01724(12) -0.00173(8) 0.00696(11) -0.00221(9)
N1 0.0140(14) 0.0139(9) 0.0151(10) 0.0001(7) 0.0031(9) -0.0045(8)
C2 0.011(2) 0.0230(13) 0.0232(13) -0.0017(10) 0.0003(12) -0.0068(10)
C3 0.012(2) 0.0258(14) 0.0213(13) -0.0071(11) -0.0025(12) -0.0031(11)
C4 0.016(2) 0.0289(15) 0.0153(12) 0.0022(10) -0.0009(12) -0.0019(11)
N5 0.0135(14) 0.0180(10) 0.0160(10) 0.0036(8) 0.0032(10) -0.0014(8)
C6 0.0088(14) 0.0114(9) 0.0131(10) 0.0008(7) 0.0023(10) 0.0002(8)
C7 0.0115(15) 0.0135(10) 0.0167(11) -0.0019(8) 0.0007(10) -0.0024(9)
C8 0.016(2) 0.0206(12) 0.0183(12) -0.0040(10) 0.0031(12) 0.0018(10)
C9 0.022(2) 0.0224(13) 0.0199(13) 0.0016(10) 0.0009(13) 0.0091(11)
C10 0.029(2) 0.0159(12) 0.0233(14) 0.0055(10) 0.0089(13) 0.0041(11)
C11 0.019(2) 0.0168(11) 0.0174(12) 0.0030(9) 0.0093(11) -0.0018(10)

loop_
_atom_site_label
_atom_site_type_symbol
_atom_site_fract_x
_atom_site_fract_y
_atom_site_fract_z
_atom_site_U_iso_or_equiv
_atom_site_thermal_displace_type
_atom_site_occupancy
_atom_site_calc_flag
_atom_site_refinement_flags
C1 C 0.1942(4) 0.8627(2) 0.3944(2) 0.0121(5) Uani 1 d .
Br1 Br 0.43203(4) 0.80709(2) 0.42982(2) 0.01808(7) Uani 1 d .
Br2 Br 0.09025(4) 0.81615(2) 0.28286(2) 0.01605(6) Uani 1 d .
Br3 Br 0.04534(4) 0.81447(2) 0.46965(2) 0.01172(6) Uani 1 d .
Br4 Br 0.20484(4) 1.01295(2) 0.39701(2) 0.01292(6) Uani 1 d .
Br5 Br 0.80913(4) 0.76483(2) 0.10298(2) 0.01477(6) Uani 1 d .
N1 N 0.4419(3) 0.5549(2) 0.30956(14) 0.0143(5) Uani 1 d .
C2 C 0.2819(4) 0.5216(2) 0.2498(2) 0.0196(6) Uani 1 d .
H2A H 0.1784(4) 0.5631(2) 0.2579(2) 0.023 Uiso 1 calc R
H2B H 0.2566(4) 0.4481(2) 0.2596(2) 0.023 Uiso 1 calc R
C3 C 0.3089(4) 0.5350(2) 0.1620(2) 0.0207(6) Uani 1 d .
H3A H 0.3991(4) 0.4851(2) 0.1508(2) 0.025 Uiso 1 calc R
H3B H 0.1961(4) 0.5211(2) 0.1228(2) 0.025 Uiso 1 calc R
C4 C 0.3699(4) 0.6444(2) 0.1504(2) 0.0205(6) Uani 1 d .
H4A H 0.4017(4) 0.6516(2) 0.0955(2) 0.025 Uiso 1 calc R
H4B H 0.2732(4) 0.6939(2) 0.1537(2) 0.025 Uiso 1 calc R
N5 N 0.5253(4) 0.6668(2) 0.21553(15) 0.0158(5) Uani 1 d .
H5A H 0.6112(58) 0.6968(33) 0.2059(28) 0.034(12) Uiso 1 d .
C6 C 0.5568(4) 0.6198(2) 0.2882(2) 0.0111(5) Uani 1 d .
C7 C 0.7302(4) 0.6428(2) 0.3457(2) 0.0142(5) Uani 1 d .
H7A H 0.7057(4) 0.6663(2) 0.3993(2) 0.017 Uiso 1 calc R
H7B H 0.7905(4) 0.6999(2) 0.3224(2) 0.017 Uiso 1 calc R
C8 C 0.8553(4) 0.5489(2) 0.3605(2) 0.0182(6) Uani 1 d .
H8A H 0.8530(4) 0.5139(2) 0.3070(2) 0.022 Uiso 1 calc R
H8B H 0.9781(4) 0.5739(2) 0.3810(2) 0.022 Uiso 1 calc R
C9 C 0.8094(4) 0.4699(2) 0.4217(2) 0.0218(6) Uani 1 d .
H9A H 0.8975(4) 0.4131(2) 0.4275(2) 0.026 Uiso 1 calc R
H9B H 0.8216(4) 0.5036(2) 0.4763(2) 0.026 Uiso 1 calc R
C10 C 0.6239(5) 0.4233(2) 0.3986(2) 0.0221(6) Uani 1 d .
H10A H 0.6131(5) 0.3862(2) 0.3455(2) 0.027 Uiso 1 calc R
H10B H 0.6085(5) 0.3721(2) 0.4411(2) 0.027 Uiso 1 calc R
C11 C 0.4765(4) 0.5035(2) 0.3907(2) 0.0169(6) Uani 1 d .
H11A H 0.3662(4) 0.4694(2) 0.3992(2) 0.020 Uiso 1 calc R
H11B H 0.5098(4) 0.5562(2) 0.4344(2) 0.020 Uiso 1 calc R

loop_
_atom_type_symbol
_atom_type_description
_atom_type_scat_dispersion_real
_atom_type_scat_dispersion_imag
_atom_type_scat_source
C C 0.0033 0.0016 'International Tables Vol C Tables 4.2.6.8 and 6.1.1.4'
H H 0.0000 0.0000 'International Tables Vol C Tables 4.2.6.8 and 6.1.1.4'
N N 0.0061 0.0033 'International Tables Vol C Tables 4.2.6.8 and 6.1.1.4'
Br Br -0.2901 2.4595 'International Tables Vol C Tables 4.2.6.8 and 6.1.1.4'

loop_
_geom_angle_atom_site_label_1
_geom_angle_atom_site_label_2
_geom_angle_atom_site_label_3
_geom_angle
Br1 C1 Br4 109.30(13)
Br1 C1 Br3 108.93(12)
Br4 C1 Br3 109.42(12)
Br1 C1 Br2 110.72(12)
Br4 C1 Br2 109.65(12)
Br3 C1 Br2 108.79(13)
C6 N1 C11 121.6(2)
C6 N1 C2 121.2(2)
C11 N1 C2 116.9(2)
N1 C2 C3 110.7(2)
C4 C3 C2 109.4(2)
N5 C4 C3 108.5(2)
C6 N5 C4 123.4(3)
N1 C6 N5 121.6(3)
N1 C6 C7 120.8(2)
N5 C6 C7 117.5(2)
C6 C7 C8 113.0(2)
C9 C8 C7 114.5(2)
C10 C9 C8 115.2(3)
C11 C10 C9 113.2(2)
N1 C11 C10 112.5(2)

loop_
_geom_bond_atom_site_label_1
_geom_bond_atom_site_label_2
_geom_bond_distance
C1 Br1 1.942(3)
C1 Br4 1.946(2)
C1 Br3 1.952(3)
C1 Br2 1.953(3)
N1 C6 1.317(3)
N1 C11 1.473(4)
N1 C2 1.479(4)
C2 C3 1.516(4)
C3 C4 1.516(4)
C4 N5 1.468(4)
N5 C6 1.325(3)
C6 C7 1.504(4)
C7 C8 1.537(4)
C8 C9 1.529(4)
C9 C10 1.524(5)
C10 C11 1.522(4)
